data_7054892
loop_
_publ_author_name
'Sharma, Pankaj'
'Gupta, Monika'
'Kant, Rajni'
'Gupta, Vivek K.'

_publ_section_title
;
 Formation of a nanorod shaped ionogel and its high catalytic activity for
 one-pot synthesis of benzothiazoles
;
_journal_issue 7
_journal_name_full 'New J. Chem.'
_journal_page_first 5116
_journal_paper_doi 10.1039/C5NJ00454C
_journal_volume 39
_journal_year 2015
_chemical_formula_sum 'C22.4 H17.6 N1.6 O1.6 S1.6'
_chemical_formula_weight 386.08
_chemical_name_systematic
;
 2-(3-methoxyphenyl)bezothiazole
;
_space_group_IT_number 14
_symmetry_cell_setting monoclinic
_symmetry_space_group_name_Hall '-P 2ybc'
_symmetry_space_group_name_H-M 'P 1 21/c 1'
_atom_sites_solution_hydrogens geom
_atom_sites_solution_primary direct
_atom_sites_solution_secondary difmap
_audit_creation_method SHELXL-97
_audit_update_record
;
2015-02-11 deposited with the CCDC.
2015-05-11 downloaded from the CCDC.
;
_cell_angle_alpha 90.00
_cell_angle_beta 101.775(10)
_cell_angle_gamma 90.00
_cell_formula_units_Z 5
_cell_length_a 14.4054(13)
_cell_length_b 6.3686(5)
_cell_length_c 25.906(3)
_cell_measurement_temperature 293(2)
_cell_volume 2326.7(4)
_computing_cell_refinement 'CrysAlisPro (Oxford Diffraction,2010)'
_computing_data_collection 'CrysAlisPro (Oxford Diffraction,2010)'
_computing_data_reduction 'CrysAlisPro (Oxford Diffraction,2010)'
_computing_molecular_graphics 'ORTEP3 (Farrugia, 2012)'
_computing_publication_material 'PLATON (Spek,2009)'
_computing_structure_refinement 'SHELXL-97 (Sheldrick, 2008)'
_computing_structure_solution 'SHELXS-97 (Sheldrick, 2008)'
_diffrn_ambient_temperature 293(2)
_diffrn_detector_area_resol_mean 16.1049
_diffrn_measured_fraction_theta_full 0.983
_diffrn_measured_fraction_theta_max 0.983
_diffrn_measurement_device_type 'Xcalibur, Sapphire3'
_diffrn_measurement_method '\w scans'
_diffrn_radiation_monochromator graphite
_diffrn_radiation_source 'fine-focus sealed tube'
_diffrn_radiation_type MoK\a
_diffrn_radiation_wavelength 0.71073
_diffrn_reflns_av_R_equivalents 0.0871
_diffrn_reflns_av_sigmaI/netI 0.1518
_diffrn_reflns_limit_h_max 17
_diffrn_reflns_limit_h_min -16
_diffrn_reflns_limit_k_max 7
_diffrn_reflns_limit_k_min -5
_diffrn_reflns_limit_l_max 30
_diffrn_reflns_limit_l_min -22
_diffrn_reflns_number 8058
_diffrn_reflns_theta_full 25.00
_diffrn_reflns_theta_max 25.00
_diffrn_reflns_theta_min 3.51
_diffrn_standards_decay_% 0
_diffrn_standards_interval_count 0
_diffrn_standards_interval_time 0
_diffrn_standards_number 0
_exptl_absorpt_coefficient_mu 0.259
_exptl_absorpt_correction_T_max 1.00000
_exptl_absorpt_correction_T_min 0.91907
_exptl_absorpt_correction_type multi-scan
_exptl_absorpt_process_details 'Crys Alis RED'
_exptl_crystal_colour Orange
_exptl_crystal_density_diffrn 1.378
_exptl_crystal_density_method 'not measured'
_exptl_crystal_description Block
_exptl_crystal_F_000 1008
_exptl_crystal_size_max 0.2
_exptl_crystal_size_mid 0.2
_exptl_crystal_size_min 0.1
_refine_diff_density_max 1.655
_refine_diff_density_min -0.612
_refine_diff_density_rms 0.162
_refine_ls_extinction_coef 0.005(2)
_refine_ls_extinction_expression Fc^*^=kFc[1+0.001xFc^2^\l^3^/sin(2\q)]^-1/4^
_refine_ls_extinction_method SHELXL
_refine_ls_goodness_of_fit_ref 1.061
_refine_ls_hydrogen_treatment constr
_refine_ls_matrix_type full
_refine_ls_number_parameters 308
_refine_ls_number_reflns 4031
_refine_ls_number_restraints 0
_refine_ls_restrained_S_all 1.061
_refine_ls_R_factor_all 0.2778
_refine_ls_R_factor_gt 0.1935
_refine_ls_shift/su_max 0.002
_refine_ls_shift/su_mean 0.000
_refine_ls_structure_factor_coef Fsqd
_refine_ls_weighting_details 'calc w=1/[\s^2^(Fo^2^)+(0.1505P)^2^+56.5819P] where P=(Fo^2^+2Fc^2^)/3'
_refine_ls_weighting_scheme calc
_refine_ls_wR_factor_gt 0.4242
_refine_ls_wR_factor_ref 0.4848
_reflns_number_gt 2090
_reflns_number_total 4031
_reflns_threshold_expression >2sigma(I)
_cod_data_source_file c5nj00454c2.cif
_cod_data_source_block mo1re
_cod_depositor_comments 'Adding full bibliography for 7054892.cif.'
_cod_original_cell_volume 2326.6(4)
_cod_original_sg_symbol_H-M 'P 21/c'
_cod_original_formula_sum 'C22.40 H17.60 N1.60 O1.60 S1.60'
_cod_database_code 7054892

loop_
_symmetry_equiv_pos_as_xyz
'x, y, z'
'-x, y+1/2, -z+1/2'
'-x, -y, -z'
'x, -y-1/2, z-1/2'

loop_
_atom_site_label
_atom_site_type_symbol
_atom_site_fract_x
_atom_site_fract_y
_atom_site_fract_z
_atom_site_U_iso_or_equiv
_atom_site_adp_type
_atom_site_occupancy
_atom_site_symmetry_multiplicity
_atom_site_calc_flag
_atom_site_refinement_flags
S3 S 0.1348(3) 0.4957(7) 0.20182(16) 0.0525(12) Uani 1 1 d .
O16 O -0.1028(8) 1.1408(17) 0.0245(4) 0.052(3) Uani 1 1 d .
N1 N 0.0896(8) 0.4963(19) 0.0998(5) 0.041(3) Uani 1 1 d .
C2 C 0.0765(9) 0.602(2) 0.1391(5) 0.031(3) Uani 1 1 d .
C4 C 0.1826(9) 0.297(2) 0.1730(6) 0.040(4) Uani 1 1 d .
C5 C 0.1495(8) 0.323(2) 0.1182(6) 0.032(3) Uani 1 1 d .
C6 C 0.1780(10) 0.177(3) 0.0885(6) 0.046(4) Uani 1 1 d .
H6 H 0.1568 0.1792 0.0521 0.055 Uiso 1 1 calc R
C7 C 0.2392(11) 0.020(3) 0.1115(8) 0.062(5) Uani 1 1 d .
H7 H 0.2595 -0.0767 0.0893 0.074 Uiso 1 1 calc R
C8 C 0.2728(11) -0.004(3) 0.1662(9) 0.065(5) Uani 1 1 d .
H8 H 0.3131 -0.1140 0.1793 0.078 Uiso 1 1 calc R
C9 C 0.2461(10) 0.134(2) 0.1990(7) 0.049(4) Uani 1 1 d .
H9 H 0.2663 0.1269 0.2354 0.059 Uiso 1 1 calc R
C10 C 0.0169(8) 0.793(2) 0.1320(5) 0.030(3) Uani 1 1 d .
C11 C -0.0048(9) 0.881(2) 0.1735(6) 0.042(4) Uani 1 1 d .
H11 H 0.0158 0.8274 0.2072 0.051 Uiso 1 1 calc R
C12 C -0.0610(11) 1.063(3) 0.1642(7) 0.057(5) Uani 1 1 d .
H12 H -0.0770 1.1261 0.1936 0.069 Uiso 1 1 calc R
C13 C -0.0968(10) 1.164(2) 0.1136(5) 0.041(4) Uani 1 1 d .
H13 H -0.1328 1.2860 0.1094 0.050 Uiso 1 1 calc R
C14 C -0.0725(9) 1.062(2) 0.0749(6) 0.035(3) Uani 1 1 d .
C15 C -0.0176(9) 0.883(2) 0.0819(5) 0.034(3) Uani 1 1 d .
H15 H -0.0025 0.8195 0.0523 0.041 Uiso 1 1 calc R
C17 C -0.1525(12) 1.339(3) 0.0132(7) 0.061(5) Uani 1 1 d .
H17A H -0.1686 1.3598 -0.0243 0.092 Uiso 1 1 calc R
H17B H -0.1125 1.4512 0.0292 0.092 Uiso 1 1 calc R
H17C H -0.2094 1.3360 0.0270 0.092 Uiso 1 1 calc R
S22 S 0.6161(3) -0.0005(7) 0.20017(16) 0.0528(12) Uani 1 1 d .
O35 O 0.6328(8) 0.6476(17) 0.0234(4) 0.051(3) Uani 1 1 d .
N20 N 0.5370(8) 0.0003(19) 0.0993(5) 0.040(3) Uani 1 1 d .
C21 C 0.5981(9) 0.097(2) 0.1376(5) 0.033(3) Uani 1 1 d .
C23 C 0.5340(10) -0.206(2) 0.1718(6) 0.042(4) Uani 1 1 d .
C24 C 0.4985(9) -0.173(2) 0.1166(6) 0.041(4) Uani 1 1 d .
C25 C 0.5036(10) -0.385(4) 0.1970(6) 0.068(6) Uani 1 1 d .
H25 H 0.5272 -0.4191 0.2321 0.082 Uiso 1 1 calc R
C26 C 0.4351(12) -0.505(3) 0.1639(8) 0.065(5) Uani 1 1 d .
H26 H 0.4092 -0.6161 0.1796 0.079 Uiso 1 1 calc R
C27 C 0.4004(11) -0.476(3) 0.1089(8) 0.057(5) Uani 1 1 d .
H27 H 0.3558 -0.5661 0.0894 0.068 Uiso 1 1 calc R
C28 C 0.4340(10) -0.317(2) 0.0872(7) 0.049(4) Uani 1 1 d .
H28 H 0.4149 -0.2975 0.0510 0.059 Uiso 1 1 calc R
C29 C 0.6496(9) 0.292(2) 0.1302(5) 0.032(3) Uani 1 1 d .
C30 C 0.7258(10) 0.377(2) 0.1717(6) 0.043(4) Uani 1 1 d .
H30 H 0.7427 0.3081 0.2038 0.052 Uiso 1 1 calc R
C31 C 0.7716(10) 0.557(2) 0.1632(6) 0.039(3) Uani 1 1 d .
H31 H 0.8207 0.6114 0.1886 0.047 Uiso 1 1 calc R
C32 C 0.7407(10) 0.655(2) 0.1137(6) 0.042(4) Uani 1 1 d .
H32 H 0.7682 0.7822 0.1072 0.051 Uiso 1 1 calc R
C33 C 0.6679(9) 0.565(2) 0.0732(6) 0.037(3) Uani 1 1 d .
C34 C 0.6229(9) 0.388(2) 0.0819(5) 0.031(3) Uani 1 1 d .
H34 H 0.5752 0.3315 0.0560 0.038 Uiso 1 1 calc R
C36 C 0.6721(12) 0.847(2) 0.0139(6) 0.051(4) Uani 1 1 d .
H36A H 0.6445 0.8931 -0.0212 0.077 Uiso 1 1 calc R
H36B H 0.7395 0.8337 0.0174 0.077 Uiso 1 1 calc R
H36C H 0.6586 0.9474 0.0390 0.077 Uiso 1 1 calc R

loop_
_atom_site_aniso_label
_atom_site_aniso_U_11
_atom_site_aniso_U_22
_atom_site_aniso_U_33
_atom_site_aniso_U_23
_atom_site_aniso_U_13
_atom_site_aniso_U_12
S3 0.068(3) 0.048(2) 0.045(2) 0.003(2) 0.0201(19) 0.009(2)
O16 0.068(7) 0.048(7) 0.046(6) 0.001(6) 0.025(5) 0.016(6)
N1 0.041(6) 0.033(6) 0.058(8) 0.008(7) 0.028(6) 0.010(6)
C2 0.032(6) 0.030(7) 0.033(7) -0.002(6) 0.009(6) -0.014(6)
C4 0.032(7) 0.036(8) 0.054(9) 0.014(7) 0.014(6) 0.005(6)
C5 0.031(7) 0.021(7) 0.050(9) 0.006(7) 0.020(6) -0.002(5)
C6 0.050(8) 0.051(10) 0.042(9) -0.010(8) 0.021(7) 0.000(8)
C7 0.055(10) 0.042(10) 0.101(15) -0.015(11) 0.046(10) -0.005(9)
C8 0.048(9) 0.043(10) 0.112(16) 0.022(12) 0.033(10) 0.012(8)
C9 0.048(8) 0.043(9) 0.058(10) 0.006(8) 0.015(8) 0.013(8)
C10 0.021(6) 0.026(7) 0.047(8) -0.003(7) 0.016(6) 0.004(5)
C11 0.040(7) 0.049(9) 0.038(8) 0.020(8) 0.006(6) 0.005(7)
C12 0.052(9) 0.049(10) 0.082(13) -0.030(9) 0.040(9) -0.006(8)
C13 0.049(8) 0.045(9) 0.037(8) -0.002(8) 0.022(7) 0.001(7)
C14 0.040(7) 0.022(7) 0.049(9) 0.000(6) 0.025(7) -0.006(6)
C15 0.039(7) 0.028(7) 0.041(8) 0.010(7) 0.025(6) 0.008(6)
C17 0.070(11) 0.058(11) 0.062(11) 0.021(10) 0.028(9) 0.021(9)
S22 0.064(3) 0.056(3) 0.043(2) 0.002(2) 0.0214(19) -0.012(2)
O35 0.065(7) 0.045(6) 0.045(6) 0.001(5) 0.016(5) -0.022(5)
N20 0.044(6) 0.036(7) 0.044(7) -0.012(6) 0.021(5) -0.013(6)
C21 0.037(7) 0.025(7) 0.040(8) 0.011(7) 0.016(6) 0.000(6)
C23 0.047(8) 0.044(9) 0.039(9) 0.004(7) 0.018(7) 0.001(7)
C24 0.034(7) 0.034(8) 0.060(10) -0.007(8) 0.022(7) -0.003(6)
C25 0.028(7) 0.16(2) 0.022(7) -0.004(10) 0.017(6) -0.023(10)
C26 0.063(11) 0.059(11) 0.090(14) 0.010(12) 0.051(11) 0.005(10)
C27 0.052(9) 0.035(9) 0.093(14) -0.017(10) 0.036(9) -0.005(8)
C28 0.048(8) 0.049(10) 0.056(10) -0.014(9) 0.024(8) 0.001(8)
C29 0.038(7) 0.026(7) 0.036(8) -0.002(6) 0.020(6) 0.002(6)
C30 0.045(8) 0.045(9) 0.046(9) -0.017(8) 0.023(7) -0.015(7)
C31 0.042(7) 0.037(8) 0.040(8) -0.004(7) 0.011(6) -0.009(7)
C32 0.057(9) 0.024(7) 0.055(10) -0.007(7) 0.033(8) -0.011(7)
C33 0.036(7) 0.042(8) 0.037(8) -0.013(7) 0.018(6) -0.002(6)
C34 0.031(6) 0.025(7) 0.040(8) 0.006(7) 0.010(6) 0.005(6)
C36 0.077(11) 0.031(8) 0.052(10) 0.018(8) 0.030(9) -0.006(8)

loop_
_atom_type_symbol
_atom_type_description
_atom_type_scat_dispersion_real
_atom_type_scat_dispersion_imag
_atom_type_scat_source
C C 0.0033 0.0016 'International Tables Vol C Tables 4.2.6.8 and 6.1.1.4'
N N 0.0061 0.0033 'International Tables Vol C Tables 4.2.6.8 and 6.1.1.4'
O O 0.0106 0.0060 'International Tables Vol C Tables 4.2.6.8 and 6.1.1.4'
S S 0.1246 0.1234 'International Tables Vol C Tables 4.2.6.8 and 6.1.1.4'
H H 0.0000 0.0000 'International Tables Vol C Tables 4.2.6.8 and 6.1.1.4'

loop_
_geom_angle_atom_site_label_1
_geom_angle_atom_site_label_2
_geom_angle_atom_site_label_3
_geom_angle
C4 S3 C2 92.2(7)
C14 O16 C17 123.7(11)
C2 N1 C5 108.7(12)
N1 C2 C10 121.0(13)
N1 C2 S3 114.1(11)
C10 C2 S3 124.8(10)
C5 C4 C9 127.1(14)
C5 C4 S3 105.7(10)
C9 C4 S3 127.3(12)
C6 C5 C4 114.6(13)
C6 C5 N1 126.1(14)
C4 C5 N1 119.2(12)
C5 C6 C7 120.2(16)
C5 C6 H6 119.9
C7 C6 H6 119.9
C6 C7 C8 124.7(16)
C6 C7 H7 117.7
C8 C7 H7 117.7
C9 C8 C7 119.1(16)
C9 C8 H8 120.4
C7 C8 H8 120.4
C8 C9 C4 114.2(16)
C8 C9 H9 122.9
C4 C9 H9 122.9
C11 C10 C15 118.6(12)
C11 C10 C2 119.0(13)
C15 C10 C2 122.3(11)
C10 C11 C12 116.3(14)
C10 C11 H11 121.9
C12 C11 H11 121.9
C11 C12 C13 127.0(14)
C11 C12 H12 116.5
C13 C12 H12 116.5
C14 C13 C12 111.9(14)
C14 C13 H13 124.1
C12 C13 H13 124.1
C13 C14 C15 123.4(14)
C13 C14 O16 117.5(13)
C15 C14 O16 119.1(12)
C14 C15 C10 122.8(12)
C14 C15 H15 118.6
C10 C15 H15 118.6
O16 C17 H17A 109.5
O16 C17 H17B 109.5
H17A C17 H17B 109.5
O16 C17 H17C 109.5
H17A C17 H17C 109.5
H17B C17 H17C 109.5
C21 S22 C23 85.3(7)
C33 O35 C36 114.4(11)
C21 N20 C24 112.6(12)
N20 C21 C29 124.3(12)
N20 C21 S22 119.1(10)
C29 C21 S22 116.5(10)
C25 C23 C24 119.5(14)
C25 C23 S22 128.8(12)
C24 C23 S22 111.7(10)
N20 C24 C28 128.5(15)
N20 C24 C23 111.2(13)
C28 C24 C23 120.3(14)
C26 C25 C23 113.7(14)
C26 C25 H25 123.2
C23 C25 H25 123.2
C25 C26 C27 127.1(16)
C25 C26 H26 116.4
C27 C26 H26 116.4
C28 C27 C26 116.7(17)
C28 C27 H27 121.6
C26 C27 H27 121.6
C27 C28 C24 122.4(17)
C27 C28 H28 118.8
C24 C28 H28 118.8
C34 C29 C30 121.7(12)
C34 C29 C21 116.0(12)
C30 C29 C21 122.3(12)
C31 C30 C29 120.4(14)
C31 C30 H30 119.8
C29 C30 H30 119.8
C30 C31 C32 116.6(14)
C30 C31 H31 121.7
C32 C31 H31 121.7
C31 C32 C33 122.0(12)
C31 C32 H32 119.0
C33 C32 H32 119.0
C34 C33 O35 112.1(12)
C34 C33 C32 121.0(13)
O35 C33 C32 126.8(12)
C33 C34 C29 118.2(13)
C33 C34 H34 120.9
C29 C34 H34 120.9
O35 C36 H36A 109.5
O35 C36 H36B 109.5
H36A C36 H36B 109.5
O35 C36 H36C 109.5
H36A C36 H36C 109.5
H36B C36 H36C 109.5

loop_
_geom_bond_atom_site_label_1
_geom_bond_atom_site_label_2
_geom_bond_distance
S3 C4 1.687(15)
S3 C2 1.802(14)
O16 C14 1.387(17)
O16 C17 1.449(19)
N1 C2 1.265(17)
N1 C5 1.419(17)
C2 C10 1.478(18)
C4 C5 1.41(2)
C4 C9 1.45(2)
C5 C6 1.328(19)
C6 C7 1.38(2)
C6 H6 0.9300
C7 C8 1.41(3)
C7 H7 0.9300
C8 C9 1.33(2)
C8 H8 0.9300
C9 H9 0.9300
C10 C11 1.307(19)
C10 C15 1.417(18)
C11 C12 1.40(2)
C11 H11 0.9300
C12 C13 1.46(2)
C12 H12 0.9300
C13 C14 1.301(18)
C13 H13 0.9300
C14 C15 1.374(18)
C15 H15 0.9300
C17 H17A 0.9600
C17 H17B 0.9600
C17 H17C 0.9600
S22 C21 1.705(13)
S22 C23 1.814(16)
O35 C33 1.388(17)
O35 C36 1.431(16)
N20 C21 1.335(17)
N20 C24 1.350(17)
C21 C29 1.476(17)
C23 C25 1.43(2)
C23 C24 1.43(2)
C24 C28 1.41(2)
C25 C26 1.39(2)
C25 H25 0.9300
C26 C27 1.42(2)
C26 H26 0.9300
C27 C28 1.30(2)
C27 H27 0.9300
C28 H28 0.9300
C29 C34 1.375(18)
C29 C30 1.476(19)
C30 C31 1.358(19)
C30 H30 0.9300
C31 C32 1.42(2)
C31 H31 0.9300
C32 C33 1.44(2)
C32 H32 0.9300
C33 C34 1.345(18)
C34 H34 0.9300
C36 H36A 0.9600
C36 H36B 0.9600
C36 H36C 0.9600

loop_
_geom_torsion_atom_site_label_1
_geom_torsion_atom_site_label_2
_geom_torsion_atom_site_label_3
_geom_torsion_atom_site_label_4
_geom_torsion
C5 N1 C2 C10 179.7(10)
C5 N1 C2 S3 -0.9(13)
C4 S3 C2 N1 1.2(11)
C4 S3 C2 C10 -179.4(10)
C2 S3 C4 C5 -1.0(10)
C2 S3 C4 C9 178.0(13)
C9 C4 C5 C6 3(2)
S3 C4 C5 C6 -178.3(10)
C9 C4 C5 N1 -178.2(13)
S3 C4 C5 N1 0.8(14)
C2 N1 C5 C6 179.1(13)
C2 N1 C5 C4 0.1(16)
C4 C5 C6 C7 -3(2)
N1 C5 C6 C7 177.9(12)
C5 C6 C7 C8 3(2)
C6 C7 C8 C9 -1(3)
C7 C8 C9 C4 0(2)
C5 C4 C9 C8 -1(2)
S3 C4 C9 C8 179.9(12)
N1 C2 C10 C11 171.4(13)
S3 C2 C10 C11 -7.9(17)
N1 C2 C10 C15 -8.7(18)
S3 C2 C10 C15 172.0(10)
C15 C10 C11 C12 -0.4(19)
C2 C10 C11 C12 179.5(11)
C10 C11 C12 C13 -1(2)
C11 C12 C13 C14 1(2)
C12 C13 C14 C15 -1(2)
C12 C13 C14 O16 179.6(12)
C17 O16 C14 C13 6(2)
C17 O16 C14 C15 -173.5(13)
C13 C14 C15 C10 1(2)
O16 C14 C15 C10 179.6(12)
C11 C10 C15 C14 0.4(19)
C2 C10 C15 C14 -179.5(11)
C24 N20 C21 C29 -179.2(11)
C24 N20 C21 S22 -1.7(15)
C23 S22 C21 N20 2.1(11)
C23 S22 C21 C29 179.8(10)
C21 S22 C23 C25 177.7(14)
C21 S22 C23 C24 -1.9(10)
C21 N20 C24 C28 -177.8(13)
C21 N20 C24 C23 0.0(16)
C25 C23 C24 N20 -178.2(12)
S22 C23 C24 N20 1.5(14)
C25 C23 C24 C28 0(2)
S22 C23 C24 C28 179.5(10)
C24 C23 C25 C26 -4(2)
S22 C23 C25 C26 176.3(12)
C23 C25 C26 C27 6(2)
C25 C26 C27 C28 -2(3)
C26 C27 C28 C24 -3(2)
N20 C24 C28 C27 -178.4(14)
C23 C24 C28 C27 4(2)
N20 C21 C29 C34 8.0(18)
S22 C21 C29 C34 -169.6(9)
N20 C21 C29 C30 -171.5(12)
S22 C21 C29 C30 10.9(16)
C34 C29 C30 C31 0.5(19)
C21 C29 C30 C31 179.9(12)
C29 C30 C31 C32 1.3(19)
C30 C31 C32 C33 -3.2(19)
C36 O35 C33 C34 174.5(11)
C36 O35 C33 C32 -2.9(18)
C31 C32 C33 C34 3.3(19)
C31 C32 C33 O35 -179.5(12)
O35 C33 C34 C29 -178.9(11)
C32 C33 C34 C29 -1.3(18)
C30 C29 C34 C33 -0.5(18)
C21 C29 C34 C33 180.0(11)
